data_4319497
loop_
_publ_author_name
'Lars Westerheide'
'Felizitas K. M\"uller'
'Roberto Than'
'Bernt Krebs'
'Jens Dietrich'
'Siegfried Schindler'

_publ_contact_author
;
Bernt Krebs
Anorganisch-Chemisches Institut
Westfaelische Wilhelms-Universitaet Muenster
Wilhelm-Klemm-Strasse 8
D-48149 Muenster
Germany
;
_publ_contact_author_email krebs@.uni-muenster.de
_publ_contact_author_fax '0049 251 83 383 66'
_publ_contact_author_phone '0049 251 83 331 31'
_publ_section_title
;
 Syntheses and Structural Characterization of Dinuclear and Tetranuclear
 Iron(III) Complexes with Dinucleating Ligands and Their Reactions with
 Hydrogen Peroxide
;
_journal_name_full 'Inorganic Chemistry'
_journal_page_first 1951
_journal_page_last 1961
_journal_paper_doi 10.1021/ic0009371
_journal_volume 40
_journal_year 2001
_chemical_formula_moiety 'C43 H50 N12 O12 Fe2'
_chemical_formula_sum 'C46 H65 Cl Fe2 N13 O23.5'
_chemical_formula_weight 1323.27
_chemical_melting_point 618
_chemical_name_common '[Fe2(N-Et-OH-HPTB)(OH)(ONO2)2](NO3)(ClO4)*3CH3OH*1.5H2O'
_chemical_name_systematic
; 
 (mu-N,N,N',N'-tetrakis((N''-2-hydroxoethyl)-2-benzimidazolylmethyl)-2-hydroxy
-1,3-diaminopropane)-(mu-hydroxo)-bis(nitrato-O)-di-iron(iii) nitrate 
perchlorate tris methanol solvent dihydrate 
;
_space_group_IT_number 2
_symmetry_cell_setting triclinic
_symmetry_space_group_name_Hall '-P 1'
_symmetry_space_group_name_H-M 'P -1'
_atom_sites_solution_hydrogens geom
_atom_sites_solution_primary Patterson
_atom_sites_solution_secondary difmap
_audit_creation_method SHELXL-97
_cell_angle_alpha 69.69(3)
_cell_angle_beta 70.56(3)
_cell_angle_gamma 70.26(3)
_cell_formula_units_Z 2
_cell_length_a 14.768(3)
_cell_length_b 15.249(3)
_cell_length_c 16.264(3)
_cell_measurement_reflns_used 5000
_cell_measurement_temperature 213(2)
_cell_measurement_theta_max 26.0
_cell_measurement_theta_min 4.4
_cell_volume 3135.1(13)
_computing_cell_refinement SHELX-PLUS
_computing_data_collection SHELX-PLUS
_computing_data_reduction SHELX-PLUS
_computing_structure_refinement 'SHELXL-97 (Sheldrick, 1997)'
_computing_structure_solution 'SHELXS-97 (Sheldrick, 1990)'
_diffrn_ambient_temperature 213(2)
_diffrn_measured_fraction_theta_full 0.915
_diffrn_measured_fraction_theta_max 0.915
_diffrn_measurement_device_type 'STOE IPDS'
_diffrn_measurement_method 'phi rotation'
_diffrn_radiation_monochromator graphite
_diffrn_radiation_source 'fine-focus sealed tube'
_diffrn_radiation_type MoK\a
_diffrn_radiation_wavelength 0.71073
_diffrn_reflns_av_R_equivalents 0.1054
_diffrn_reflns_av_sigmaI/netI 0.1038
_diffrn_reflns_limit_h_max 18
_diffrn_reflns_limit_h_min -18
_diffrn_reflns_limit_k_max 17
_diffrn_reflns_limit_k_min -18
_diffrn_reflns_limit_l_max 20
_diffrn_reflns_limit_l_min -20
_diffrn_reflns_number 24935
_diffrn_reflns_theta_full 26.08
_diffrn_reflns_theta_max 26.08
_diffrn_reflns_theta_min 4.41
_exptl_absorpt_coefficient_mu 0.589
_exptl_absorpt_correction_T_max none
_exptl_absorpt_correction_T_min none
_exptl_absorpt_correction_type none
_exptl_absorpt_process_details none
_exptl_crystal_colour deep_orange
_exptl_crystal_density_diffrn 1.390
_exptl_crystal_density_meas ?
_exptl_crystal_density_method 'not measured'
_exptl_crystal_description cube
_exptl_crystal_F_000 1356
_exptl_crystal_size_max 0.20
_exptl_crystal_size_mid 0.20
_exptl_crystal_size_min 0.18
_refine_diff_density_max 0.704
_refine_diff_density_min -0.630
_refine_diff_density_rms 0.075
_refine_ls_extinction_method none
_refine_ls_goodness_of_fit_ref 1.021
_refine_ls_hydrogen_treatment 'H atoms refined as riding model'
_refine_ls_matrix_type full
_refine_ls_number_parameters 823
_refine_ls_number_reflns 11369
_refine_ls_number_restraints 0
_refine_ls_restrained_S_all 1.021
_refine_ls_R_factor_all 0.1025
_refine_ls_R_factor_gt 0.0677
_refine_ls_shift/su_max 0.014
_refine_ls_shift/su_mean 0.001
_refine_ls_structure_factor_coef Fsqd
_refine_ls_weighting_details 'calc w=1/[\s^2^(Fo^2^)+(0.1082P)^2^+1.4666P] where P=(Fo^2^+2Fc^2^)/3'
_refine_ls_weighting_scheme calc
_refine_ls_wR_factor_gt 0.1798
_refine_ls_wR_factor_ref 0.2056
_reflns_number_gt 7617
_reflns_number_total 11369
_reflns_threshold_expression >2sigma(I)
_cod_data_source_file ic0009371_3.cif
_cod_data_source_block '[Fe2(N-Et-OH-HPTB)(OH)(ONO2)2](NO3)(ClO4)*3CH3OH*1.5H2O'
_cod_depositor_comments
;
The following automatic conversions were performed:

'_exptl_crystal_density_meas' value 'not measured' was changed to '?'
- the value is perceived as not measured.

Automatic conversion script
Id: cif_fix_values 3008 2015-01-20 13:52:24Z robertas 
;
_cod_original_cell_volume 3135.1(11)
_cod_original_formula_sum 'C46 H65 Cl Fe2 N13 O23.50'
_cod_database_code 4319497

loop_
_symmetry_equiv_pos_as_xyz
'x, y, z'
'-x, -y, -z'

loop_
_atom_site_label
_atom_site_type_symbol
_atom_site_fract_x
_atom_site_fract_y
_atom_site_fract_z
_atom_site_U_iso_or_equiv
_atom_site_adp_type
_atom_site_occupancy
_atom_site_symmetry_multiplicity
_atom_site_calc_flag
_atom_site_refinement_flags
_atom_site_disorder_assembly
_atom_site_disorder_group
Fe1 Fe 0.19199(5) 0.21976(4) 0.19612(4) 0.04056(18) Uani 1 1 d . . .
Fe2 Fe 0.22064(5) 0.22792(4) 0.37904(4) 0.03870(18) Uani 1 1 d . . .
O1 O 0.1400(2) 0.1918(2) 0.32687(19) 0.0413(6) Uani 1 1 d . . .
O2 O 0.2787(2) 0.2493(2) 0.2479(2) 0.0469(7) Uani 1 1 d . . .
O3 O 0.2946(3) 0.2575(2) 0.0777(2) 0.0574(9) Uani 1 1 d . . .
O4 O 0.1912(4) 0.2498(3) 0.0130(3) 0.0812(13) Uani 1 1 d . . .
O5 O 0.3201(4) 0.3034(4) -0.0673(3) 0.1025(19) Uani 1 1 d . . .
O6 O 0.3141(3) 0.3088(3) 0.3683(3) 0.0624(9) Uani 1 1 d . . .
O7 O 0.2502(3) 0.2571(3) 0.5089(3) 0.0651(10) Uani 1 1 d . . .
O8 O 0.3459(4) 0.3519(4) 0.4673(4) 0.1010(16) Uani 1 1 d . . .
O9 O -0.2129(5) 0.4262(4) 0.3038(3) 0.120(2) Uani 1 1 d . . .
H9 H -0.2441 0.4393 0.3527 0.180 Uiso 1 1 calc R . .
O10 O 0.0677(5) -0.1243(5) 0.2399(4) 0.122(2) Uani 1 1 d . . .
H10 H 0.0139 -0.0833 0.2382 0.183 Uiso 1 1 calc R . .
O11 O 0.2056(3) -0.1609(3) 0.5681(3) 0.0769(11) Uani 1 1 d . . .
H11A H 0.2154 -0.1499 0.5125 0.115 Uiso 1 1 calc R . .
O12 O -0.2658(5) 0.4559(5) 0.4677(4) 0.0681(17) Uani 0.60 1 d P A 1
H12 H -0.2910 0.5038 0.4884 0.102 Uiso 0.60 1 calc PR A 1
O12A O -0.1881(10) 0.3229(9) 0.4734(10) 0.095(4) Uani 0.40 1 d P A 2
H12A H -0.1598 0.2691 0.5012 0.142 Uiso 0.40 1 calc PR A 2
N1 N 0.0397(3) 0.1828(3) 0.2267(3) 0.0450(8) Uani 1 1 d . . .
N2 N 0.1138(3) 0.1471(2) 0.5044(2) 0.0408(8) Uani 1 1 d . . .
N3 N 0.0951(3) 0.3502(3) 0.1581(3) 0.0492(9) Uani 1 1 d . . .
N4 N -0.0512(3) 0.4488(3) 0.1413(3) 0.0560(11) Uani 1 1 d . . .
N5 N 0.2272(3) 0.0863(3) 0.1712(3) 0.0473(9) Uani 1 1 d . . .
N6 N 0.1939(3) -0.0063(3) 0.1110(3) 0.0525(10) Uani 1 1 d . . .
N7 N 0.3098(3) 0.0954(2) 0.4281(2) 0.0437(8) Uani 1 1 d . . .
N8 N 0.3429(3) -0.0453(3) 0.5290(3) 0.0495(9) Uani 1 1 d . . .
N9 N 0.0973(3) 0.3389(2) 0.4133(2) 0.0444(8) Uani 1 1 d . . .
N10 N -0.0550(3) 0.3920(3) 0.4922(3) 0.0505(9) Uani 1 1 d . . .
N11 N 0.2677(4) 0.2702(3) 0.0047(3) 0.0651(13) Uani 1 1 d . . .
N12 N 0.3035(4) 0.3071(3) 0.4500(4) 0.0613(12) Uani 1 1 d . . .
C1 C 0.0506(3) 0.1659(3) 0.3774(3) 0.0417(9) Uani 1 1 d . . .
H1A H -0.0027 0.2241 0.3880 0.050 Uiso 1 1 calc R . .
C2 C 0.0255(3) 0.1200(3) 0.3210(3) 0.0456(10) Uani 1 1 d . . .
H2B H 0.0691 0.0550 0.3224 0.055 Uiso 1 1 calc R . .
H2C H -0.0434 0.1149 0.3450 0.055 Uiso 1 1 calc R . .
C3 C 0.0710(3) 0.0985(3) 0.4665(3) 0.0436(9) Uani 1 1 d . . .
H3B H 0.0093 0.0843 0.5085 0.052 Uiso 1 1 calc R . .
H3C H 0.1179 0.0376 0.4569 0.052 Uiso 1 1 calc R . .
C4 C -0.0423(4) 0.2714(3) 0.2169(4) 0.0557(12) Uani 1 1 d . . .
H4B H -0.0858 0.2761 0.2766 0.067 Uiso 1 1 calc R . .
H4C H -0.0819 0.2687 0.1804 0.067 Uiso 1 1 calc R . .
C5 C -0.0007(4) 0.3569(3) 0.1728(3) 0.0496(11) Uani 1 1 d . . .
C6 C 0.1083(4) 0.4444(3) 0.1132(3) 0.0522(12) Uani 1 1 d . . .
C7 C 0.1925(5) 0.4790(4) 0.0815(3) 0.0602(13) Uani 1 1 d . . .
H7A H 0.2552 0.4379 0.0871 0.072 Uiso 1 1 calc R . .
C8 C 0.1795(6) 0.5773(4) 0.0409(4) 0.0747(17) Uani 1 1 d . . .
H8A H 0.2350 0.6034 0.0179 0.090 Uiso 1 1 calc R . .
C9 C 0.0857(6) 0.6389(4) 0.0332(4) 0.0763(19) Uani 1 1 d . . .
H9A H 0.0800 0.7052 0.0057 0.092 Uiso 1 1 calc R . .
C10 C 0.0035(6) 0.6050(4) 0.0646(4) 0.0744(19) Uani 1 1 d . . .
H10A H -0.0593 0.6463 0.0596 0.089 Uiso 1 1 calc R . .
C11 C 0.0161(4) 0.5059(4) 0.1047(3) 0.0584(14) Uani 1 1 d . . .
C12 C -0.1578(4) 0.4841(4) 0.1473(4) 0.0644(15) Uani 1 1 d . . .
H12A H -0.1820 0.4334 0.1437 0.077 Uiso 1 1 calc R . .
H12B H -0.1695 0.5399 0.0957 0.077 Uiso 1 1 calc R . .
C13 C -0.2150(5) 0.5127(4) 0.2329(4) 0.0764(17) Uani 1 1 d . . .
H13A H -0.1846 0.5550 0.2429 0.092 Uiso 1 1 calc R . .
H13B H -0.2836 0.5473 0.2298 0.092 Uiso 1 1 calc R . .
C14 C 0.0532(4) 0.1254(4) 0.1647(4) 0.0542(12) Uani 1 1 d . . .
H14A H 0.0395 0.1682 0.1069 0.065 Uiso 1 1 calc R . .
H14B H 0.0076 0.0832 0.1912 0.065 Uiso 1 1 calc R . .
C15 C 0.1574(4) 0.0667(3) 0.1503(3) 0.0472(10) Uani 1 1 d . . .
C16 C 0.3157(4) 0.0209(3) 0.1432(3) 0.0504(11) Uani 1 1 d . . .
C17 C 0.4115(4) 0.0089(4) 0.1490(4) 0.0643(14) Uani 1 1 d . . .
H17A H 0.4262 0.0482 0.1738 0.077 Uiso 1 1 calc R . .
C18 C 0.4843(5) -0.0657(5) 0.1152(5) 0.0819(19) Uani 1 1 d . . .
H18A H 0.5496 -0.0784 0.1195 0.098 Uiso 1 1 calc R . .
C19 C 0.4635(5) -0.1212(5) 0.0760(5) 0.087(2) Uani 1 1 d . . .
H19A H 0.5159 -0.1681 0.0520 0.105 Uiso 1 1 calc R . .
C20 C 0.3686(5) -0.1106(4) 0.0706(4) 0.0756(17) Uani 1 1 d . . .
H20A H 0.3545 -0.1501 0.0456 0.091 Uiso 1 1 calc R . .
C21 C 0.2951(4) -0.0368(3) 0.1051(3) 0.0546(12) Uani 1 1 d . . .
C22 C 0.1356(5) -0.0501(4) 0.0854(4) 0.0675(15) Uani 1 1 d . . .
H22A H 0.0727 -0.0033 0.0772 0.081 Uiso 1 1 calc R . .
H22B H 0.1722 -0.0655 0.0276 0.081 Uiso 1 1 calc R . .
C23 C 0.1151(7) -0.1388(5) 0.1541(5) 0.089(2) Uani 1 1 d . . .
H23A H 0.0733 -0.1630 0.1356 0.107 Uiso 1 1 calc R . .
H23B H 0.1777 -0.1882 0.1569 0.107 Uiso 1 1 calc R . .
C24 C 0.1752(4) 0.0732(3) 0.5649(3) 0.0471(10) Uani 1 1 d . . .
H24A H 0.1446 0.0190 0.5985 0.057 Uiso 1 1 calc R . .
H24B H 0.1806 0.1011 0.6085 0.057 Uiso 1 1 calc R . .
C25 C 0.2758(3) 0.0390(3) 0.5076(3) 0.0447(10) Uani 1 1 d . . .
C26 C 0.4072(3) 0.0453(3) 0.3961(3) 0.0457(10) Uani 1 1 d . . .
C27 C 0.4784(4) 0.0706(4) 0.3178(4) 0.0566(12) Uani 1 1 d . . .
H27A H 0.4656 0.1300 0.2744 0.068 Uiso 1 1 calc R . .
C28 C 0.5694(4) 0.0036(5) 0.3067(4) 0.0668(15) Uani 1 1 d . . .
H28A H 0.6198 0.0187 0.2547 0.080 Uiso 1 1 calc R . .
C29 C 0.5887(4) -0.0850(5) 0.3695(4) 0.0711(16) Uani 1 1 d . . .
H29A H 0.6514 -0.1283 0.3586 0.085 Uiso 1 1 calc R . .
C30 C 0.5190(4) -0.1106(4) 0.4466(4) 0.0634(14) Uani 1 1 d . . .
H30A H 0.5324 -0.1703 0.4895 0.076 Uiso 1 1 calc R . .
C31 C 0.4281(4) -0.0449(3) 0.4587(3) 0.0510(11) Uani 1 1 d . . .
C32 C 0.3287(4) -0.1263(4) 0.6104(3) 0.0622(14) Uani 1 1 d . . .
H32A H 0.2779 -0.1017 0.6594 0.075 Uiso 1 1 calc R . .
H32B H 0.3908 -0.1564 0.6299 0.075 Uiso 1 1 calc R . .
C33 C 0.2981(5) -0.2003(4) 0.5925(4) 0.0726(17) Uani 1 1 d . . .
H33A H 0.3490 -0.2251 0.5436 0.087 Uiso 1 1 calc R . .
H33B H 0.2924 -0.2545 0.6468 0.087 Uiso 1 1 calc R . .
C34 C 0.0363(4) 0.2185(3) 0.5495(3) 0.0475(10) Uani 1 1 d . . .
H34A H 0.0548 0.2194 0.6016 0.057 Uiso 1 1 calc R . .
H34B H -0.0268 0.2001 0.5714 0.057 Uiso 1 1 calc R . .
C35 C 0.0245(3) 0.3165(3) 0.4847(3) 0.0437(10) Uani 1 1 d . . .
C36 C 0.0623(4) 0.4363(3) 0.3717(3) 0.0470(11) Uani 1 1 d . . .
C37 C 0.1089(5) 0.4964(3) 0.2966(3) 0.0583(13) Uani 1 1 d . . .
H37A H 0.1740 0.4742 0.2642 0.070 Uiso 1 1 calc R . .
C38 C 0.0547(6) 0.5918(4) 0.2708(4) 0.0725(18) Uani 1 1 d . . .
H38A H 0.0835 0.6346 0.2190 0.087 Uiso 1 1 calc R . .
C39 C -0.0411(6) 0.6253(4) 0.3201(4) 0.0745(19) Uani 1 1 d . . .
H39A H -0.0745 0.6905 0.3016 0.089 Uiso 1 1 calc R . .
C40 C -0.0880(5) 0.5653(4) 0.3950(4) 0.0662(15) Uani 1 1 d . . .
H40A H -0.1532 0.5873 0.4273 0.079 Uiso 1 1 calc R . .
C41 C -0.0333(4) 0.4702(3) 0.4202(3) 0.0520(12) Uani 1 1 d . . .
C42 C -0.1493(4) 0.3925(4) 0.5609(3) 0.0579(13) Uani 1 1 d . A .
H42A H -0.1725 0.4532 0.5785 0.069 Uiso 1 1 calc R . .
H42B H -0.1381 0.3394 0.6146 0.069 Uiso 1 1 calc R . .
C43 C -0.2298(5) 0.3817(6) 0.5287(5) 0.0819(19) Uani 1 1 d . . .
Cl1 Cl -0.19082(13) 0.13272(13) 0.13275(11) 0.0771(4) Uani 1 1 d . . .
O13 O -0.1043(4) 0.1252(5) 0.0630(3) 0.1041(17) Uani 1 1 d . . .
O14 O -0.2116(6) 0.2133(5) 0.1640(4) 0.124(2) Uani 1 1 d . . .
O15 O -0.2687(4) 0.1263(7) 0.1115(5) 0.151(3) Uani 1 1 d . . .
O16 O -0.1683(6) 0.0516(5) 0.2073(4) 0.149(3) Uani 1 1 d . . .
N13 N 0.2405(5) -0.1489(4) 0.3509(4) 0.0795(15) Uani 1 1 d . . .
O17 O 0.3058(5) -0.1492(6) 0.3833(4) 0.126(2) Uani 1 1 d . . .
O18 O 0.1554(4) -0.1085(4) 0.3751(5) 0.117(2) Uani 1 1 d . . .
O19 O 0.2643(5) -0.1920(5) 0.2933(4) 0.126(2) Uani 1 1 d . . .
O20 O -0.1609(6) 0.8597(5) 0.2282(6) 0.147(3) Uani 1 1 d . . .
C44 C -0.1842(13) 0.8439(9) 0.1532(9) 0.177(6) Uani 1 1 d . . .
H44A H -0.2095 0.7867 0.1754 0.266 Uiso 1 1 calc R . .
H44B H -0.1245 0.8350 0.1052 0.266 Uiso 1 1 calc R . .
H44C H -0.2339 0.8995 0.1301 0.266 Uiso 1 1 calc R . .
O21 O 0.4283(4) 0.3303(6) 0.1563(4) 0.115(2) Uani 1 1 d . . .
H21 H 0.3703 0.3383 0.1552 0.172 Uiso 1 1 calc R . .
C45 C 0.4934(8) 0.3081(12) 0.0763(8) 0.177(6) Uani 1 1 d . . .
H45A H 0.4656 0.3488 0.0252 0.265 Uiso 1 1 calc R . .
H45B H 0.5022 0.2408 0.0806 0.265 Uiso 1 1 calc R . .
H45C H 0.5570 0.3194 0.0680 0.265 Uiso 1 1 calc R . .
O22 O 0.4752(14) -0.3046(13) 0.3752(14) 0.159(7) Uani 0.50 1 d P B 3
O22A O 0.4759(15) -0.3128(12) 0.2987(17) 0.155(6) Uani 0.50 1 d P B 4
C46 C 0.5512(10) -0.2770(9) 0.3009(9) 0.141(4) Uani 1 1 d . . .
O23W O 0.4752(10) 0.4667(9) 0.4988(10) 0.123(4) Uani 0.50 1 d P . .
O24W O 0.356(2) -0.3942(16) 0.1890(17) 0.124(9) Uani 0.25 1 d P . .
O25W O 0.5569(17) 0.447(2) 0.3365(16) 0.128(9) Uani 0.25 1 d P . .
O26W O 0.4683(18) -0.5082(16) 0.176(2) 0.116(8) Uani 0.25 1 d P . .
O27W O 0.578(3) 0.355(4) 0.229(3) 0.26(3) Uani 0.25 1 d P . .

loop_
_atom_site_aniso_label
_atom_site_aniso_U_11
_atom_site_aniso_U_22
_atom_site_aniso_U_33
_atom_site_aniso_U_23
_atom_site_aniso_U_13
_atom_site_aniso_U_12
Fe1 0.0426(3) 0.0378(3) 0.0406(3) -0.0093(2) -0.0158(3) -0.0049(3)
Fe2 0.0420(3) 0.0352(3) 0.0408(3) -0.0087(2) -0.0129(2) -0.0106(3)
O1 0.0397(15) 0.0453(15) 0.0428(15) -0.0117(12) -0.0094(12) -0.0158(13)
O2 0.0463(17) 0.0529(17) 0.0429(16) -0.0086(13) -0.0121(13) -0.0171(15)
O3 0.060(2) 0.0595(19) 0.0412(17) -0.0051(14) -0.0162(15) -0.0059(17)
O4 0.079(3) 0.091(3) 0.070(3) -0.023(2) -0.040(2) 0.005(3)
O5 0.102(3) 0.105(3) 0.040(2) 0.001(2) -0.004(2) 0.014(3)
O6 0.065(2) 0.068(2) 0.067(2) -0.0193(18) -0.0183(18) -0.0290(19)
O7 0.073(2) 0.0528(19) 0.069(2) -0.0153(18) -0.026(2) -0.0070(19)
O8 0.116(4) 0.099(3) 0.136(4) -0.048(3) -0.056(4) -0.043(3)
O9 0.191(6) 0.072(3) 0.067(3) -0.020(2) -0.029(3) 0.001(3)
O10 0.128(5) 0.151(5) 0.090(4) 0.000(4) -0.029(3) -0.068(4)
O11 0.065(2) 0.074(2) 0.086(3) -0.024(2) -0.008(2) -0.017(2)
O12 0.059(4) 0.071(4) 0.067(4) -0.025(3) -0.021(3) 0.005(3)
O12A 0.096(9) 0.087(7) 0.133(10) -0.050(7) -0.041(8) -0.027(7)
N1 0.0419(19) 0.0420(18) 0.056(2) -0.0151(16) -0.0222(17) -0.0037(16)
N2 0.045(2) 0.0370(17) 0.0407(18) -0.0080(14) -0.0109(15) -0.0120(16)
N3 0.057(2) 0.0401(18) 0.049(2) -0.0086(16) -0.0242(18) -0.0029(17)
N4 0.062(3) 0.048(2) 0.055(2) -0.0197(18) -0.032(2) 0.014(2)
N5 0.047(2) 0.049(2) 0.047(2) -0.0174(16) -0.0163(17) -0.0043(17)
N6 0.065(3) 0.051(2) 0.048(2) -0.0206(17) -0.0183(19) -0.011(2)
N7 0.045(2) 0.0396(18) 0.045(2) -0.0098(15) -0.0154(16) -0.0070(16)
N8 0.054(2) 0.0437(19) 0.048(2) -0.0079(16) -0.0223(18) -0.0027(18)
N9 0.055(2) 0.0357(17) 0.045(2) -0.0131(15) -0.0175(17) -0.0077(16)
N10 0.056(2) 0.047(2) 0.048(2) -0.0217(17) -0.0163(18) 0.0005(18)
N11 0.066(3) 0.061(3) 0.044(2) -0.0129(19) -0.014(2) 0.014(2)
N12 0.062(3) 0.050(2) 0.088(3) -0.027(2) -0.032(3) -0.012(2)
C1 0.037(2) 0.041(2) 0.049(2) -0.0143(18) -0.0085(18) -0.0106(18)
C2 0.040(2) 0.042(2) 0.058(3) -0.0153(19) -0.0144(19) -0.0102(19)
C3 0.043(2) 0.039(2) 0.046(2) -0.0091(17) -0.0049(18) -0.0140(19)
C4 0.044(2) 0.051(3) 0.076(3) -0.020(2) -0.028(2) 0.002(2)
C5 0.057(3) 0.044(2) 0.046(2) -0.0147(19) -0.026(2) 0.005(2)
C6 0.074(3) 0.040(2) 0.041(2) -0.0109(18) -0.026(2) 0.000(2)
C7 0.080(4) 0.047(2) 0.050(3) -0.007(2) -0.020(3) -0.014(3)
C8 0.111(5) 0.059(3) 0.050(3) 0.000(2) -0.024(3) -0.027(3)
C9 0.126(6) 0.044(3) 0.053(3) 0.003(2) -0.038(3) -0.014(3)
C10 0.111(5) 0.047(3) 0.061(3) -0.011(2) -0.045(3) 0.006(3)
C11 0.079(4) 0.048(2) 0.046(3) -0.015(2) -0.030(2) 0.003(3)
C12 0.063(3) 0.060(3) 0.068(3) -0.023(3) -0.038(3) 0.015(3)
C13 0.087(4) 0.061(3) 0.075(4) -0.031(3) -0.024(3) 0.005(3)
C14 0.053(3) 0.059(3) 0.063(3) -0.025(2) -0.026(2) -0.008(2)
C15 0.056(3) 0.045(2) 0.044(2) -0.0163(18) -0.018(2) -0.008(2)
C16 0.052(3) 0.046(2) 0.045(2) -0.0123(19) -0.012(2) -0.001(2)
C17 0.056(3) 0.064(3) 0.065(3) -0.017(3) -0.016(2) -0.005(3)
C18 0.055(3) 0.082(4) 0.093(4) -0.027(4) -0.017(3) 0.006(3)
C19 0.070(4) 0.077(4) 0.102(5) -0.045(4) -0.009(4) 0.008(3)
C20 0.082(4) 0.059(3) 0.078(4) -0.034(3) -0.006(3) -0.005(3)
C21 0.062(3) 0.048(2) 0.051(3) -0.018(2) -0.014(2) -0.006(2)
C22 0.087(4) 0.064(3) 0.067(3) -0.028(3) -0.031(3) -0.015(3)
C23 0.117(6) 0.073(4) 0.099(5) -0.010(4) -0.048(5) -0.040(4)
C24 0.056(3) 0.039(2) 0.039(2) -0.0051(17) -0.0119(19) -0.008(2)
C25 0.049(2) 0.040(2) 0.046(2) -0.0093(18) -0.0178(19) -0.008(2)
C26 0.039(2) 0.051(2) 0.052(2) -0.0155(19) -0.0173(19) -0.008(2)
C27 0.048(3) 0.063(3) 0.062(3) -0.016(2) -0.022(2) -0.010(2)
C28 0.042(3) 0.090(4) 0.072(3) -0.027(3) -0.013(2) -0.015(3)
C29 0.051(3) 0.078(4) 0.084(4) -0.030(3) -0.029(3) 0.006(3)
C30 0.053(3) 0.062(3) 0.075(4) -0.022(3) -0.031(3) 0.005(3)
C31 0.053(3) 0.051(2) 0.056(3) -0.019(2) -0.025(2) -0.003(2)
C32 0.075(4) 0.050(3) 0.048(3) 0.003(2) -0.026(2) -0.004(3)
C33 0.083(4) 0.044(3) 0.070(3) -0.008(2) -0.012(3) -0.005(3)
C34 0.052(3) 0.040(2) 0.045(2) -0.0121(18) -0.0052(19) -0.010(2)
C35 0.045(2) 0.040(2) 0.046(2) -0.0182(18) -0.0142(19) -0.0012(19)
C36 0.067(3) 0.034(2) 0.046(2) -0.0137(18) -0.021(2) -0.010(2)
C37 0.090(4) 0.043(2) 0.048(3) -0.012(2) -0.026(3) -0.018(3)
C38 0.130(6) 0.038(2) 0.061(3) -0.004(2) -0.047(4) -0.020(3)
C39 0.122(6) 0.040(2) 0.070(4) -0.018(3) -0.053(4) 0.003(3)
C40 0.088(4) 0.048(3) 0.064(3) -0.026(2) -0.036(3) 0.009(3)
C41 0.071(3) 0.037(2) 0.051(3) -0.0169(19) -0.029(2) 0.001(2)
C42 0.054(3) 0.065(3) 0.056(3) -0.032(2) -0.018(2) 0.005(2)
C43 0.064(4) 0.105(5) 0.089(4) -0.048(4) -0.032(3) 0.000(4)
Cl1 0.0828(10) 0.0953(11) 0.0702(9) -0.0304(8) -0.0171(8) -0.0360(9)
O13 0.088(3) 0.169(5) 0.077(3) -0.056(3) 0.001(3) -0.057(4)
O14 0.157(6) 0.130(5) 0.114(4) -0.064(4) 0.003(4) -0.072(4)
O15 0.083(4) 0.257(9) 0.159(6) -0.109(6) -0.030(4) -0.044(5)
O16 0.184(7) 0.132(5) 0.090(4) 0.011(4) -0.030(4) -0.034(5)
N13 0.093(4) 0.082(3) 0.055(3) -0.006(3) -0.020(3) -0.022(3)
O17 0.108(4) 0.197(7) 0.093(4) -0.031(4) -0.035(3) -0.060(5)
O18 0.079(3) 0.074(3) 0.169(6) -0.022(3) -0.010(3) -0.013(3)
O19 0.148(6) 0.149(5) 0.087(4) -0.042(4) -0.033(4) -0.028(5)
O20 0.164(7) 0.099(4) 0.149(6) -0.004(4) -0.040(5) -0.023(4)
C44 0.269(18) 0.110(8) 0.149(10) -0.040(7) -0.080(11) -0.008(9)
O21 0.100(4) 0.174(6) 0.091(4) -0.024(4) 0.003(3) -0.095(5)
C45 0.103(8) 0.302(19) 0.135(9) -0.099(11) 0.023(7) -0.073(10)
O22 0.133(13) 0.127(12) 0.168(15) -0.014(12) -0.052(13) 0.018(10)
O22A 0.142(14) 0.111(10) 0.22(2) -0.052(12) -0.040(14) -0.041(10)
C46 0.143(10) 0.132(9) 0.138(9) -0.043(7) -0.012(8) -0.036(8)
O23W 0.128(10) 0.110(8) 0.161(11) -0.037(8) -0.067(9) -0.035(8)
O24W 0.17(2) 0.084(13) 0.118(18) -0.047(13) -0.012(16) -0.033(15)
O25W 0.088(15) 0.19(3) 0.100(16) 0.004(16) -0.023(12) -0.070(17)
O26W 0.108(17) 0.088(13) 0.18(2) -0.030(14) -0.063(17) -0.035(13)
O27W 0.16(3) 0.36(6) 0.21(3) -0.05(4) -0.17(3) 0.09(3)

loop_
_atom_type_symbol
_atom_type_description
_atom_type_scat_dispersion_real
_atom_type_scat_dispersion_imag
_atom_type_scat_source
C C 0.0033 0.0016 'International Tables Vol C Tables 4.2.6.8 and 6.1.1.4'
H H 0.0000 0.0000 'International Tables Vol C Tables 4.2.6.8 and 6.1.1.4'
N N 0.0061 0.0033 'International Tables Vol C Tables 4.2.6.8 and 6.1.1.4'
O O 0.0106 0.0060 'International Tables Vol C Tables 4.2.6.8 and 6.1.1.4'
Fe Fe 0.3463 0.8444 'International Tables Vol C Tables 4.2.6.8 and 6.1.1.4'
Cl Cl 0.1484 0.1585 'International Tables Vol C Tables 4.2.6.8 and 6.1.1.4'

loop_
_geom_angle_atom_site_label_1
_geom_angle_atom_site_label_2
_geom_angle_atom_site_label_3
_geom_angle
_geom_angle_site_symmetry_1
_geom_angle_site_symmetry_3
_geom_angle_publ_flag
O1 Fe1 O2 71.68(13) . . ?
O1 Fe1 N3 99.64(15) . . ?
O2 Fe1 N3 104.18(15) . . ?
O1 Fe1 O3 154.08(14) . . ?
O2 Fe1 O3 82.55(14) . . ?
N3 Fe1 O3 89.18(15) . . ?
O1 Fe1 N5 103.01(14) . . ?
O2 Fe1 N5 120.41(14) . . ?
N3 Fe1 N5 134.32(15) . . ?
O3 Fe1 N5 87.35(16) . . ?
O1 Fe1 N1 73.71(13) . . ?
O2 Fe1 N1 144.73(13) . . ?
N3 Fe1 N1 75.08(15) . . ?
O3 Fe1 N1 132.21(14) . . ?
N5 Fe1 N1 74.05(14) . . ?
O2 Fe2 O1 71.48(13) . . ?
O2 Fe2 N7 101.27(14) . . ?
O1 Fe2 N7 101.52(14) . . ?
O2 Fe2 O6 82.90(15) . . ?
O1 Fe2 O6 151.19(14) . . ?
N7 Fe2 O6 96.09(16) . . ?
O2 Fe2 N9 113.52(14) . . ?
O1 Fe2 N9 88.46(13) . . ?
N7 Fe2 N9 145.17(15) . . ?
O6 Fe2 N9 89.95(15) . . ?
O2 Fe2 N2 144.43(13) . . ?
O1 Fe2 N2 74.71(12) . . ?
N7 Fe2 N2 74.87(14) . . ?
O6 Fe2 N2 132.47(14) . . ?
N9 Fe2 N2 75.85(14) . . ?
C1 O1 Fe1 127.4(3) . . ?
C1 O1 Fe2 122.8(2) . . ?
Fe1 O1 Fe2 108.94(15) . . ?
Fe2 O2 Fe1 107.72(15) . . ?
N11 O3 Fe1 114.4(3) . . ?
N12 O6 Fe2 103.9(3) . . ?
C14 N1 C4 112.7(4) . . ?
C14 N1 C2 108.8(4) . . ?
C4 N1 C2 111.9(4) . . ?
C14 N1 Fe1 106.8(3) . . ?
C4 N1 Fe1 111.4(3) . . ?
C2 N1 Fe1 104.8(3) . . ?
C34 N2 C24 112.6(3) . . ?
C34 N2 C3 111.9(4) . . ?
C24 N2 C3 109.5(3) . . ?
C34 N2 Fe2 109.2(3) . . ?
C24 N2 Fe2 107.7(3) . . ?
C3 N2 Fe2 105.5(2) . . ?
C5 N3 C6 106.4(4) . . ?
C5 N3 Fe1 121.0(3) . . ?
C6 N3 Fe1 132.6(3) . . ?
C5 N4 C11 107.6(4) . . ?
C5 N4 C12 127.0(5) . . ?
C11 N4 C12 125.3(4) . . ?
C15 N5 C16 105.7(4) . . ?
C15 N5 Fe1 116.4(3) . . ?
C16 N5 Fe1 134.5(3) . . ?
C15 N6 C21 106.9(4) . . ?
C15 N6 C22 126.1(4) . . ?
C21 N6 C22 126.8(4) . . ?
C25 N7 C26 105.9(4) . . ?
C25 N7 Fe2 119.9(3) . . ?
C26 N7 Fe2 134.2(3) . . ?
C25 N8 C31 108.0(4) . . ?
C25 N8 C32 126.8(4) . . ?
C31 N8 C32 125.2(4) . . ?
C35 N9 C36 105.5(4) . . ?
C35 N9 Fe2 118.6(3) . . ?
C36 N9 Fe2 135.2(3) . . ?
C35 N10 C41 107.4(4) . . ?
C35 N10 C42 127.0(4) . . ?
C41 N10 C42 125.5(4) . . ?
O5 N11 O4 124.3(5) . . ?
O5 N11 O3 117.3(6) . . ?
O4 N11 O3 118.4(5) . . ?
O8 N12 O7 122.7(6) . . ?
O8 N12 O6 120.7(6) . . ?
O7 N12 O6 116.6(4) . . ?
O1 C1 C3 105.5(3) . . ?
O1 C1 C2 106.3(3) . . ?
C3 C1 C2 114.6(4) . . ?
N1 C2 C1 107.5(4) . . ?
N2 C3 C1 108.0(3) . . ?
N1 C4 C5 109.3(4) . . ?
N3 C5 N4 111.5(5) . . ?
N3 C5 C4 122.0(4) . . ?
N4 C5 C4 126.5(5) . . ?
C7 C6 C11 121.1(5) . . ?
C7 C6 N3 131.1(4) . . ?
C11 C6 N3 107.8(5) . . ?
C6 C7 C8 116.6(6) . . ?
C7 C8 C9 121.8(7) . . ?
C10 C9 C8 121.5(5) . . ?
C9 C10 C11 117.0(6) . . ?
C6 C11 N4 106.6(4) . . ?
C6 C11 C10 121.9(6) . . ?
N4 C11 C10 131.4(6) . . ?
N4 C12 C13 112.4(5) . . ?
O9 C13 C12 106.8(5) . . ?
N1 C14 C15 107.6(4) . . ?
N5 C15 N6 112.5(4) . . ?
N5 C15 C14 122.0(4) . . ?
N6 C15 C14 125.3(4) . . ?
C21 C16 C17 121.7(5) . . ?
C21 C16 N5 108.2(4) . . ?
C17 C16 N5 130.0(5) . . ?
C16 C17 C18 115.4(6) . . ?
C19 C18 C17 122.4(6) . . ?
C18 C19 C20 122.7(6) . . ?
C19 C20 C21 115.2(6) . . ?
N6 C21 C16 106.6(4) . . ?
N6 C21 C20 131.0(5) . . ?
C16 C21 C20 122.4(5) . . ?
C23 C22 N6 112.2(5) . . ?
O10 C23 C22 112.9(6) . . ?
N2 C24 C25 108.0(3) . . ?
N7 C25 N8 112.3(4) . . ?
N7 C25 C24 120.5(4) . . ?
N8 C25 C24 127.1(4) . . ?
C27 C26 N7 131.0(4) . . ?
C27 C26 C31 120.4(4) . . ?
N7 C26 C31 108.6(4) . . ?
C26 C27 C28 116.4(5) . . ?
C27 C28 C29 122.4(6) . . ?
C30 C29 C28 121.5(5) . . ?
C29 C30 C31 116.9(5) . . ?
C30 C31 N8 132.4(5) . . ?
C30 C31 C26 122.4(5) . . ?
N8 C31 C26 105.2(4) . . ?
N8 C32 C33 111.3(4) . . ?
O11 C33 C32 111.3(4) . . ?
N2 C34 C35 109.9(4) . . ?
N9 C35 N10 112.3(4) . . ?
N9 C35 C34 121.5(4) . . ?
N10 C35 C34 126.1(4) . . ?
C37 C36 C41 121.2(4) . . ?
C37 C36 N9 129.7(5) . . ?
C41 C36 N9 109.1(4) . . ?
C36 C37 C38 116.8(6) . . ?
C37 C38 C39 121.6(6) . . ?
C40 C39 C38 121.8(5) . . ?
C39 C40 C41 116.2(6) . . ?
C36 C41 N10 105.6(4) . . ?
C36 C41 C40 122.4(5) . . ?
N10 C41 C40 131.9(5) . . ?
N10 C42 C43 113.2(4) . . ?
O12 C43 O12A 94.6(8) . . ?
O12 C43 C42 116.1(7) . . ?
O12A C43 C42 109.2(7) . . ?
O15 Cl1 O14 113.0(5) . . ?
O15 Cl1 O13 112.6(4) . . ?
O14 Cl1 O13 112.3(4) . . ?
O15 Cl1 O16 108.3(6) . . ?
O14 Cl1 O16 104.7(5) . . ?
O13 Cl1 O16 105.2(4) . . ?
O18 N13 O19 119.4(7) . . ?
O18 N13 O17 122.0(7) . . ?
O19 N13 O17 118.6(7) . . ?
O22 C46 O22A 54.7(12) . . ?

loop_
_geom_bond_atom_site_label_1
_geom_bond_atom_site_label_2
_geom_bond_distance
_geom_bond_site_symmetry_2
_geom_bond_publ_flag
Fe1 O1 1.949(3) . ?
Fe1 O2 1.981(3) . ?
Fe1 N3 2.049(4) . ?
Fe1 O3 2.052(4) . ?
Fe1 N5 2.072(4) . ?
Fe1 N1 2.354(4) . ?
Fe2 O2 1.969(3) . ?
Fe2 O1 1.971(3) . ?
Fe2 N7 2.058(3) . ?
Fe2 O6 2.073(4) . ?
Fe2 N9 2.095(4) . ?
Fe2 N2 2.365(4) . ?
O1 C1 1.406(5) . ?
O3 N11 1.306(6) . ?
O4 N11 1.224(7) . ?
O5 N11 1.215(6) . ?
O6 N12 1.277(6) . ?
O7 N12 1.231(6) . ?
O8 N12 1.215(6) . ?
O9 C13 1.418(8) . ?
O10 C23 1.395(10) . ?
O11 C33 1.424(8) . ?
O12 C43 1.308(9) . ?
O12A C43 1.346(13) . ?
N1 C14 1.478(6) . ?
N1 C4 1.480(5) . ?
N1 C2 1.489(6) . ?
N2 C34 1.478(5) . ?
N2 C24 1.482(5) . ?
N2 C3 1.490(6) . ?
N3 C5 1.328(7) . ?
N3 C6 1.415(6) . ?
N4 C5 1.354(6) . ?
N4 C11 1.388(8) . ?
N4 C12 1.463(7) . ?
N5 C15 1.333(6) . ?
N5 C16 1.397(6) . ?
N6 C15 1.342(6) . ?
N6 C21 1.387(7) . ?
N6 C22 1.476(7) . ?
N7 C25 1.324(6) . ?
N7 C26 1.401(6) . ?
N8 C25 1.347(5) . ?
N8 C31 1.390(7) . ?
N8 C32 1.476(6) . ?
N9 C35 1.328(6) . ?
N9 C36 1.394(5) . ?
N10 C35 1.346(5) . ?
N10 C41 1.390(7) . ?
N10 C42 1.466(7) . ?
C1 C3 1.514(6) . ?
C1 C2 1.522(6) . ?
C4 C5 1.481(7) . ?
C6 C7 1.384(8) . ?
C6 C11 1.388(7) . ?
C7 C8 1.387(7) . ?
C8 C9 1.404(10) . ?
C9 C10 1.353(10) . ?
C10 C11 1.397(8) . ?
C12 C13 1.494(8) . ?
C14 C15 1.483(7) . ?
C16 C21 1.391(7) . ?
C16 C17 1.395(8) . ?
C17 C18 1.402(8) . ?
C18 C19 1.375(11) . ?
C19 C20 1.385(10) . ?
C20 C21 1.403(7) . ?
C22 C23 1.473(9) . ?
C24 C25 1.497(6) . ?
C26 C27 1.384(7) . ?
C26 C31 1.405(7) . ?
C27 C28 1.386(7) . ?
C28 C29 1.388(9) . ?
C29 C30 1.362(9) . ?
C30 C31 1.378(7) . ?
C32 C33 1.491(9) . ?
C34 C35 1.492(6) . ?
C36 C37 1.377(7) . ?
C36 C41 1.389(7) . ?
C37 C38 1.395(7) . ?
C38 C39 1.395(10) . ?
C39 C40 1.376(9) . ?
C40 C41 1.393(6) . ?
C42 C43 1.523(8) . ?
Cl1 O15 1.348(6) . ?
Cl1 O14 1.391(6) . ?
Cl1 O13 1.400(5) . ?
Cl1 O16 1.436(6) . ?
N13 O18 1.196(7) . ?
N13 O19 1.218(8) . ?
N13 O17 1.241(8) . ?
O20 C44 1.486(14) . ?
O21 C45 1.410(11) . ?
O22 C46 1.40(2) . ?
O22A C46 1.41(2) . ?
O23W O23W 1.45(2) 2_666 ?
